data_2208425
loop_
_publ_author_name
'Hafizovic, Jasmina'
'Oslbye, Unni'
'Lillerud, Karl Petter'

_publ_section_title
;
 (2,2'-Bipyridine-5,5'-dicarboxylic acid)tetrachloroplatinum(IV)
 monohydrate
;
_journal_coeditor_code SG6061
_journal_issue 3
_journal_name_full 'Acta Crystallographica Section E'
_journal_page_first m414
_journal_page_last m416
_journal_paper_doi 10.1107/S1600536806003412
_journal_volume 62
_journal_year 2006
_chemical_formula_iupac '[Pt Cl4 (C12 H8 N2 O4)], H2 O'
_chemical_formula_moiety 'C12 H8 Cl4 N2 O4 Pt, H2 O'
_chemical_formula_sum 'C12 H10 Cl4 N2 O5 Pt'
_chemical_formula_weight 599.11
_chemical_name_systematic
;
(2,2'-Bipyridine-5,5'-dicarboxylic acid)tetrachloroplatinum(IV) monohydrate
;
_space_group_IT_number 14
_symmetry_cell_setting monoclinic
_symmetry_space_group_name_Hall '-P 2ybc'
_symmetry_space_group_name_H-M 'P 1 21/c 1'
_atom_sites_solution_hydrogens geom
_atom_sites_solution_primary direct
_atom_sites_solution_secondary difmap
_cell_angle_alpha 90.00
_cell_angle_beta 113.12(3)
_cell_angle_gamma 90.00
_cell_formula_units_Z 4
_cell_length_a 15.905(3)
_cell_length_b 8.9969(18)
_cell_length_c 12.512(3)
_cell_measurement_reflns_used 5858
_cell_measurement_temperature 298(2)
_cell_measurement_theta_max 28.30
_cell_measurement_theta_min 2.66
_cell_volume 1646.6(7)
_computing_cell_refinement SMART
_computing_data_collection 'SMART (Bruker, 1998)'
_computing_data_reduction 'SAINT (Bruker, 2001)'
_computing_molecular_graphics SHELXTL
_computing_publication_material SHELXL97
_computing_structure_refinement 'SHELXL97 (Sheldrick, 1997)'
_computing_structure_solution 'SHELXTL (Bruker, 2000)'
_diffrn_ambient_temperature 298(2)
_diffrn_measured_fraction_theta_full 0.954
_diffrn_measured_fraction_theta_max 0.954
_diffrn_measurement_device_type 'Siemens SMART CCD'
_diffrn_measurement_method \w
_diffrn_radiation_monochromator graphite
_diffrn_radiation_source 'fine-focus sealed tube'
_diffrn_radiation_type MoK\a
_diffrn_radiation_wavelength 0.71073
_diffrn_reflns_av_R_equivalents 0.0493
_diffrn_reflns_av_sigmaI/netI 0.0518
_diffrn_reflns_limit_h_max 20
_diffrn_reflns_limit_h_min -20
_diffrn_reflns_limit_k_max 7
_diffrn_reflns_limit_k_min -12
_diffrn_reflns_limit_l_max 15
_diffrn_reflns_limit_l_min -16
_diffrn_reflns_number 10397
_diffrn_reflns_theta_full 28.30
_diffrn_reflns_theta_max 28.30
_diffrn_reflns_theta_min 2.66
_diffrn_standards_decay_% 0
_diffrn_standards_number 0
_exptl_absorpt_coefficient_mu 9.196
_exptl_absorpt_correction_T_max 0.6563
_exptl_absorpt_correction_T_min 0.2314
_exptl_absorpt_correction_type multi-scan
_exptl_absorpt_process_details '(SADABS; Sheldrick, 1997)'
_exptl_crystal_colour Yellow
_exptl_crystal_density_diffrn 2.417
_exptl_crystal_density_method 'not measured'
_exptl_crystal_description Cube
_exptl_crystal_F_000 1128
_exptl_crystal_size_max 0.22
_exptl_crystal_size_mid 0.22
_exptl_crystal_size_min 0.05
_refine_diff_density_max 1.530
_refine_diff_density_min -1.444
_refine_ls_extinction_method none
_refine_ls_goodness_of_fit_ref 1.033
_refine_ls_hydrogen_treatment refall
_refine_ls_matrix_type full
_refine_ls_number_parameters 257
_refine_ls_number_reflns 3903
_refine_ls_number_restraints 0
_refine_ls_restrained_S_all 1.033
_refine_ls_R_factor_all 0.0357
_refine_ls_R_factor_gt 0.0279
_refine_ls_shift/su_max 0.002
_refine_ls_shift/su_mean 0.000
_refine_ls_structure_factor_coef Fsqd
_refine_ls_weighting_details 'calc w=1/[\s^2^(Fo^2^)+(0.0282P)^2^] where P=(Fo^2^+2Fc^2^)/3'
_refine_ls_weighting_scheme calc
_refine_ls_wR_factor_gt 0.0670
_refine_ls_wR_factor_ref 0.0697
_reflns_number_gt 3318
_reflns_number_total 3903
_reflns_threshold_expression I>2\s(I)
_cod_data_source_file sg6061.cif
_cod_data_source_block I
_cod_original_cell_volume 1646.6(6)
_cod_original_sg_symbol_H-M 'P 21/c'
_cod_database_code 2208425
_cod_database_fobs_code 2208425

loop_
_symmetry_equiv_pos_as_xyz
'x, y, z'
'-x, y+1/2, -z+1/2'
'-x, -y, -z'
'x, -y-1/2, z-1/2'

loop_
_atom_site_label
_atom_site_fract_x
_atom_site_fract_y
_atom_site_fract_z
_atom_site_U_iso_or_equiv
_atom_site_adp_type
_atom_site_calc_flag
_atom_site_occupancy
_atom_site_type_symbol
Pt1 0.228299(11) 1.130034(16) 0.114022(12) 0.02309(7) Uani d 1 Pt
Cl1 0.35974(9) 1.15458(13) 0.07720(11) 0.0383(3) Uani d 1 Cl
Cl2 0.28462(9) 1.28363(12) 0.27300(9) 0.0382(3) Uani d 1 Cl
Cl3 0.09638(9) 1.09048(14) 0.14705(12) 0.0411(3) Uani d 1 Cl
Cl4 0.16589(9) 1.33482(12) 0.00032(10) 0.0367(3) Uani d 1 Cl
C1 0.3341(3) 0.9314(5) 0.3188(4) 0.0261(9) Uani d 1 C
C2 0.3686(3) 0.7975(5) 0.3716(3) 0.0270(9) Uani d 1 C
C3 0.3487(3) 0.6677(5) 0.3052(4) 0.0315(10) Uani d 1 C
C4 0.2944(3) 0.6775(5) 0.1875(4) 0.0314(10) Uani d 1 C
C5 0.2624(3) 0.8140(5) 0.1384(3) 0.0237(9) Uani d 1 C
C6 0.4238(3) 0.7931(5) 0.5004(4) 0.0328(10) Uani d 1 C
C7 0.2063(3) 0.8358(5) 0.0146(3) 0.0223(8) Uani d 1 C
C8 0.1804(3) 0.7229(5) -0.0663(4) 0.0276(9) Uani d 1 C
C9 0.1306(3) 0.7566(5) -0.1830(4) 0.0273(9) Uani d 1 C
C10 0.1081(3) 0.9025(5) -0.2153(3) 0.0253(9) Uani d 1 C
C11 0.1331(3) 1.0142(5) -0.1315(4) 0.0280(10) Uani d 1 C
C12 0.0585(3) 0.9454(5) -0.3396(3) 0.0274(9) Uani d 1 C
N1 0.2827(2) 0.9386(4) 0.2050(3) 0.0241(7) Uani d 1 N
N2 0.1819(2) 0.9802(4) -0.0194(3) 0.0240(7) Uani d 1 N
O1 0.4350(3) 0.8990(4) 0.5604(3) 0.0628(13) Uani d 1 O
O2 0.4552(4) 0.6614(4) 0.5340(3) 0.0615(13) Uani d 1 O
O3 0.0162(2) 1.0667(3) -0.3635(2) 0.0340(7) Uani d 1 O
O4 0.0627(3) 0.8526(4) -0.4139(3) 0.0405(9) Uani d 1 O
O5W 0.5151(3) 0.6034(6) 0.7510(3) 0.0546(12) Uani d 1 O
H1 0.340(3) 1.024(5) 0.362(3) 0.019(10) Uiso d 1 H
H2 0.372(3) 0.584(5) 0.342(4) 0.028(12) Uiso d 1 H
H3 0.278(3) 0.597(5) 0.145(4) 0.028(13) Uiso d 1 H
H4 0.464(5) 0.644(7) 0.601(6) 0.07(2) Uiso d 1 H
H5 0.193(3) 0.630(4) -0.035(4) 0.027(13) Uiso d 1 H
H6 0.112(4) 0.673(6) -0.238(4) 0.042(14) Uiso d 1 H
H7 0.119(3) 1.113(4) -0.149(4) 0.021(11) Uiso d 1 H
H8 0.037(4) 0.863(6) -0.478(6) 0.05(2) Uiso d 1 H
H9 0.511(5) 0.537(8) 0.784(6) 0.08(3) Uiso d 1 H
H10 0.556(5) 0.669(7) 0.788(6) 0.08(2) Uiso d 1 H

loop_
_atom_site_aniso_label
_atom_site_aniso_U_11
_atom_site_aniso_U_22
_atom_site_aniso_U_33
_atom_site_aniso_U_12
_atom_site_aniso_U_13
_atom_site_aniso_U_23
Pt1 0.02827(11) 0.01843(10) 0.02014(10) 0.00023(6) 0.00689(7) -0.00080(5)
Cl1 0.0363(7) 0.0421(6) 0.0388(6) -0.0034(5) 0.0172(5) -0.0010(5)
Cl2 0.0536(7) 0.0288(5) 0.0284(5) -0.0046(5) 0.0120(5) -0.0092(4)
Cl3 0.0400(7) 0.0347(6) 0.0547(7) 0.0023(6) 0.0252(6) 0.0052(5)
Cl4 0.0479(7) 0.0216(5) 0.0350(6) 0.0058(5) 0.0103(5) 0.0051(4)
C1 0.027(2) 0.025(2) 0.022(2) 0.0022(18) 0.0057(17) -0.0005(17)
C2 0.028(2) 0.031(2) 0.020(2) 0.0024(19) 0.0073(17) 0.0023(17)
C3 0.040(3) 0.023(2) 0.028(2) 0.001(2) 0.009(2) 0.0020(18)
C4 0.040(3) 0.018(2) 0.031(2) 0.003(2) 0.008(2) -0.0003(18)
C5 0.031(2) 0.021(2) 0.0191(19) -0.0010(18) 0.0090(17) 0.0007(15)
C6 0.037(3) 0.037(3) 0.020(2) 0.000(2) 0.0061(19) 0.0040(18)
C7 0.025(2) 0.0232(19) 0.0175(19) -0.0022(17) 0.0071(17) -0.0017(15)
C8 0.036(3) 0.022(2) 0.022(2) -0.0023(19) 0.0086(18) -0.0011(16)
C9 0.031(2) 0.030(2) 0.022(2) -0.0021(19) 0.0105(18) -0.0040(17)
C10 0.028(2) 0.027(2) 0.019(2) -0.0030(19) 0.0076(17) -0.0040(16)
C11 0.030(2) 0.024(2) 0.024(2) 0.0009(19) 0.0046(18) 0.0034(16)
C12 0.024(2) 0.030(2) 0.024(2) -0.0027(19) 0.0053(18) -0.0027(17)
N1 0.0316(19) 0.0173(16) 0.0213(17) 0.0031(15) 0.0079(15) 0.0011(13)
N2 0.0304(19) 0.0215(17) 0.0163(16) 0.0008(15) 0.0050(14) -0.0037(13)
O1 0.095(4) 0.047(2) 0.0274(19) 0.014(2) 0.004(2) -0.0051(16)
O2 0.093(4) 0.041(2) 0.025(2) 0.013(2) -0.003(2) 0.0066(16)
O3 0.0381(19) 0.0345(17) 0.0259(15) 0.0096(15) 0.0087(14) 0.0024(13)
O4 0.044(2) 0.050(2) 0.0185(17) 0.0133(16) 0.0026(16) -0.0058(14)
O5W 0.059(3) 0.060(3) 0.030(2) -0.020(2) 0.002(2) 0.0074(19)

loop_
_atom_type_symbol
_atom_type_description
_atom_type_scat_dispersion_real
_atom_type_scat_dispersion_imag
_atom_type_scat_source
C C 0.0033 0.0016 'International Tables Vol C Tables 4.2.6.8 and 6.1.1.4'
N N 0.0061 0.0033 'International Tables Vol C Tables 4.2.6.8 and 6.1.1.4'
O O 0.0106 0.0060 'International Tables Vol C Tables 4.2.6.8 and 6.1.1.4'
Cl Cl 0.1484 0.1585 'International Tables Vol C Tables 4.2.6.8 and 6.1.1.4'
H H 0.0000 0.0000 'International Tables Vol C Tables 4.2.6.8 and 6.1.1.4'
Pt Pt -1.7033 8.3905 'International Tables Vol C Tables 4.2.6.8 and 6.1.1.4'

loop_
_geom_angle_atom_site_label_1
_geom_angle_atom_site_label_2
_geom_angle_atom_site_label_3
_geom_angle
_geom_angle_publ_flag
N2 Pt1 N1 80.69(13) yes
N2 Pt1 Cl2 175.75(10) yes
N1 Pt1 Cl2 95.07(10) yes
N2 Pt1 Cl4 95.36(10) yes
N1 Pt1 Cl4 175.89(9) yes
Cl2 Pt1 Cl4 88.89(5) yes
N2 Pt1 Cl3 89.00(11) yes
N1 Pt1 Cl3 89.21(11) yes
Cl2 Pt1 Cl3 90.60(5) yes
Cl4 Pt1 Cl3 91.84(5) yes
N2 Pt1 Cl1 88.01(11) yes
N1 Pt1 Cl1 88.50(11) yes
Cl2 Pt1 Cl1 92.25(5) yes
Cl4 Pt1 Cl1 90.26(5) yes
Cl3 Pt1 Cl1 176.48(4) yes
N1 C1 C2 120.9(4) no
N1 C1 H1 116(2) no
C2 C1 H1 123(2) no
C1 C2 C3 119.4(4) no
C1 C2 C6 119.4(4) no
C3 C2 C6 121.1(4) no
C4 C3 C2 118.7(4) no
C4 C3 H2 125(3) no
C2 C3 H2 117(3) no
C5 C4 C3 119.8(4) no
C5 C4 H3 120(3) no
C3 C4 H3 121(3) no
N1 C5 C4 120.4(4) no
N1 C5 C7 115.9(4) no
C4 C5 C7 123.7(4) no
O1 C6 O2 126.2(5) no
O1 C6 C2 122.6(5) no
O2 C6 C2 111.2(4) no
N2 C7 C8 120.2(4) no
N2 C7 C5 115.7(4) no
C8 C7 C5 124.1(4) no
C7 C8 C9 119.5(4) no
C7 C8 H5 114(3) no
C9 C8 H5 126(3) no
C10 C9 C8 119.3(4) no
C10 C9 H6 123(3) no
C8 C9 H6 117(3) no
C9 C10 C11 120.2(4) no
C9 C10 C12 121.4(4) no
C11 C10 C12 118.4(4) no
N2 C11 C10 119.9(4) no
N2 C11 H7 117(3) no
C10 C11 H7 123(3) no
O3 C12 O4 125.0(4) no
O3 C12 C10 119.2(4) no
O4 C12 C10 115.8(4) no
C1 N1 C5 120.8(4) no
C1 N1 Pt1 125.3(3) no
C5 N1 Pt1 113.9(3) no
C11 N2 C7 121.0(3) no
C11 N2 Pt1 125.2(3) no
C7 N2 Pt1 113.8(3) no
C6 O2 H4 114(5) no
C12 O4 H8 122(4) no
H9 O5W H10 117(7) no

loop_
_geom_bond_atom_site_label_1
_geom_bond_atom_site_label_2
_geom_bond_distance
_geom_bond_publ_flag
Pt1 N2 2.044(3) yes
Pt1 N1 2.058(3) yes
Pt1 Cl2 2.2955(11) yes
Pt1 Cl4 2.3010(12) yes
Pt1 Cl3 2.3196(13) yes
Pt1 Cl1 2.3212(14) yes
C1 N1 1.337(5) no
C1 C2 1.380(6) no
C1 H1 0.98(4) no
C2 C3 1.396(6) no
C2 C6 1.503(5) no
C3 C4 1.387(6) no
C3 H2 0.88(5) no
C4 C5 1.378(6) no
C4 H3 0.87(5) no
C5 N1 1.357(5) no
C5 C7 1.467(5) no
C6 O1 1.183(6) no
C6 O2 1.290(6) no
C7 N2 1.374(5) no
C7 C8 1.378(6) no
C8 C9 1.394(6) no
C8 H5 0.91(4) no
C9 C10 1.379(6) no
C9 H6 0.98(5) no
C10 C11 1.393(6) no
C10 C12 1.492(6) no
C11 N2 1.345(5) no
C11 H7 0.92(4) no
C12 O3 1.255(5) no
C12 O4 1.271(5) no
O2 H4 0.81(7) no
O4 H8 0.75(6) no
O5W H9 0.75(7) no
O5W H10 0.87(7) no

loop_
_geom_hbond_atom_site_label_D
_geom_hbond_atom_site_label_H
_geom_hbond_atom_site_label_A
_geom_hbond_site_symmetry_A
_geom_hbond_distance_DH
_geom_hbond_distance_HA
_geom_hbond_distance_DA
_geom_hbond_angle_DHA
_geom_hbond_publ_flag
O2 H4 O5W . 0.81(7) 1.76(7) 2.553(5) 164(8) yes
O5W H10 Cl1 3_676 0.87(7) 2.32(7) 3.157(5) 163(6) yes
O4 H8 O3 3_574 0.75(6) 1.93(6) 2.667(5) 167(6) yes
O5W H9 O1 2_646 0.75(7) 2.18(7) 2.848(6) 150(7) yes

loop_
_geom_torsion_atom_site_label_1
_geom_torsion_atom_site_label_2
_geom_torsion_atom_site_label_3
_geom_torsion_atom_site_label_4
_geom_torsion
N1 C1 C2 C3 -0.7(7)
N1 C1 C2 C6 -178.2(4)
C1 C2 C3 C4 -0.1(7)
C6 C2 C3 C4 177.4(4)
C2 C3 C4 C5 0.9(8)
C3 C4 C5 N1 -1.0(7)
C3 C4 C5 C7 178.6(4)
C1 C2 C6 O1 4.3(8)
C3 C2 C6 O1 -173.2(5)
C1 C2 C6 O2 -176.2(5)
C3 C2 C6 O2 6.4(7)
N1 C5 C7 N2 0.7(6)
C4 C5 C7 N2 -178.9(4)
N1 C5 C7 C8 178.8(4)
C4 C5 C7 C8 -0.8(7)
N2 C7 C8 C9 1.1(7)
C5 C7 C8 C9 -177.0(4)
C7 C8 C9 C10 -0.1(7)
C8 C9 C10 C11 -1.5(7)
C8 C9 C10 C12 177.2(4)
C9 C10 C11 N2 2.1(7)
C12 C10 C11 N2 -176.7(4)
C9 C10 C12 O3 159.3(4)
C11 C10 C12 O3 -21.9(6)
C9 C10 C12 O4 -20.4(6)
C11 C10 C12 O4 158.3(4)
C2 C1 N1 C5 0.6(7)
C2 C1 N1 Pt1 -178.9(3)
C4 C5 N1 C1 0.3(7)
C7 C5 N1 C1 -179.4(4)
C4 C5 N1 Pt1 179.9(4)
C7 C5 N1 Pt1 0.2(5)
N2 Pt1 N1 C1 178.9(4)
Cl2 Pt1 N1 C1 -1.5(4)
Cl3 Pt1 N1 C1 -92.0(4)
Cl1 Pt1 N1 C1 90.7(4)
N2 Pt1 N1 C5 -0.7(3)
Cl3 Pt1 N1 C5 88.4(3)
Cl1 Pt1 N1 C5 -88.9(3)
C10 C11 N2 C7 -1.1(7)
C10 C11 N2 Pt1 177.8(3)
C8 C7 N2 C11 -0.5(7)
C5 C7 N2 C11 177.7(4)
C8 C7 N2 Pt1 -179.5(3)
C5 C7 N2 Pt1 -1.3(5)
N1 Pt1 N2 C11 -177.9(4)
Cl4 Pt1 N2 C11 1.0(4)
Cl3 Pt1 N2 C11 92.8(4)
Cl1 Pt1 N2 C11 -89.1(4)
N1 Pt1 N2 C7 1.1(3)
Cl4 Pt1 N2 C7 179.9(3)
Cl3 Pt1 N2 C7 -88.3(3)
Cl1 Pt1 N2 C7 89.9(3)
